data_4306076
loop_
_publ_author_name
'Hiroyuki Tano'
'Reiko Tajima'
'Hiroyuki Miyake'
'Shinobu Itoh'
'Hideki Sugimoto'

_publ_section_title
;
Selenidobis(dithiolene)metal(IV) Complexes (Metal M = Mo, W) Potentially
Related to the Nicotinic Acid Hydroxylase Reaction Center: Redox Aspects in
Electrochemistry and Oxygen Atom Transfer from Me3NO to MIV Centers
;
_journal_name_full 'Inorganic Chemistry'
_journal_page_first 7465
_journal_page_last 7467
_journal_paper_doi 10.1021/ic8009942
_journal_volume 47
_journal_year 2008
_chemical_formula_moiety 'C64 H62 N2 P2 S4 Se W '
_chemical_formula_sum 'C64 H62 N2 P2 S4 Se W'
_chemical_formula_weight 1312.20
_space_group_IT_number 2
_symmetry_cell_setting triclinic
_symmetry_Int_Tables_number 2
_symmetry_space_group_name_Hall '-P 1'
_symmetry_space_group_name_H-M 'P -1'
_cell_angle_alpha 95.234(3)
_cell_angle_beta 95.561(3)
_cell_angle_gamma 112.145(4)
_cell_formula_units_Z 2
_cell_length_a 12.648(3)
_cell_length_b 13.082(3)
_cell_length_c 19.924(4)
_cell_measurement_reflns_used 12318
_cell_measurement_temperature 113.1
_cell_measurement_theta_max 30.0
_cell_measurement_theta_min 4.2
_cell_volume 3009.8(12)
_computing_cell_refinement CrystalClear
_computing_data_collection CrystalClear
_computing_data_reduction CrystalStructure
_computing_publication_material 'CrystalStructure 3.8'
_computing_structure_refinement CRYSTALS
_computing_structure_solution 'DIRDIF99 (PATTY)'
_diffrn_detector_area_resol_mean 7.31
_diffrn_measured_fraction_theta_full 0.977
_diffrn_measured_fraction_theta_max 0.856
_diffrn_measurement_device_type 'Rigaku Mercury'
_diffrn_measurement_method \w
_diffrn_radiation_type 'Mo K\a'
_diffrn_radiation_wavelength 0.71070
_diffrn_reflns_av_R_equivalents 0.041
_diffrn_reflns_limit_h_max 16
_diffrn_reflns_limit_h_min -17
_diffrn_reflns_limit_k_max 18
_diffrn_reflns_limit_k_min -18
_diffrn_reflns_limit_l_max 26
_diffrn_reflns_limit_l_min -28
_diffrn_reflns_number 32053
_diffrn_reflns_theta_full 27.50
_diffrn_reflns_theta_max 30.02
_exptl_absorpt_coefficient_mu 2.758
_exptl_absorpt_correction_T_max 0.946
_exptl_absorpt_correction_T_min 0.684
_exptl_absorpt_correction_type multi-scan
_exptl_absorpt_process_details 'Jacobson, R. (1998) Private communication'
_exptl_crystal_colour brown
_exptl_crystal_density_diffrn 1.448
_exptl_crystal_density_method 'not measured'
_exptl_crystal_description prism
_exptl_crystal_F_000 1324.00
_exptl_crystal_size_max 0.14
_exptl_crystal_size_mid 0.14
_exptl_crystal_size_min 0.02
_refine_diff_density_max 5.71
_refine_diff_density_min -1.87
_refine_ls_extinction_method none
_refine_ls_goodness_of_fit_ref 1.000
_refine_ls_hydrogen_treatment refall
_refine_ls_number_parameters 741
_refine_ls_number_reflns 13260
_refine_ls_R_factor_gt 0.0607
_refine_ls_shift/su_max 0.0000
_refine_ls_structure_factor_coef Fsqd
_refine_ls_weighting_details 'w = 1/[0.0033Fo^2^ + 1.0000\s(Fo^2^)]/(4Fo^2^)'
_refine_ls_weighting_scheme calc
_refine_ls_wR_factor_ref 0.1683
_reflns_number_gt 10998
_reflns_number_total 13502
_reflns_threshold_expression F^2^>2.0\s(F^2^)
_cod_data_source_file ic8009942_si_002_3.cif
_cod_data_source_block '__WSeL2'
_cod_original_cell_volume 3009.8(10)
_cod_original_formula_sum 'C64 H62 N2 P2 S4 Se W '
_cod_database_code 4306076

loop_
_symmetry_equiv_pos_site_id
_symmetry_equiv_pos_as_xyz
1 +X,+Y,+Z
2 -X,-Y,-Z

loop_
_atom_site_label
_atom_site_type_symbol
_atom_site_fract_x
_atom_site_fract_y
_atom_site_fract_z
_atom_site_U_iso_or_equiv
_atom_site_adp_type
_atom_site_occupancy
_atom_site_symmetry_multiplicity
_atom_site_calc_flag
_atom_site_refinement_flags
_atom_site_disorder_assembly
_atom_site_disorder_group
W(1) W 0.02303(2) -0.00478(2) 0.245790(10) 0.01833(6) Uani 1.00 1 d . . .
Se(1) Se -0.06860(6) -0.00413(6) 0.13960(3) 0.02673(16) Uani 1.00 1 d . . .
S(1) S 0.03654(13) -0.17733(12) 0.25422(8) 0.0211(3) Uani 1.00 1 d . . .
S(2) S -0.12058(14) -0.07215(14) 0.31647(8) 0.0243(3) Uani 1.00 1 d . . .
S(3) S 0.22207(13) 0.06365(13) 0.23796(9) 0.0242(3) Uani 1.00 1 d . . .
S(4) S 0.07907(16) 0.16578(14) 0.31729(8) 0.0280(4) Uani 1.00 1 d . . .
P(1) P 0.74243(13) 0.40079(13) 0.93344(8) 0.0199(3) Uani 1.00 1 d . . .
P(2) P 0.62303(15) 0.11718(15) 0.39149(8) 0.0241(4) Uani 1.00 1 d . . .
N(1) N 0.3982(8) 0.2949(10) 0.0753(5) 0.088(3) Uani 1.00 1 d . . .
N(2) N 0.1386(14) 0.5602(15) 0.4432(12) 0.167(7) Uani 1.00 1 d . . .
C(1) C -0.0739(6) -0.2565(5) 0.3003(3) 0.0276(16) Uani 1.00 1 d . . .
C(2) C -0.1421(5) -0.2111(5) 0.3255(3) 0.0267(15) Uani 1.00 1 d . . .
C(3) C -0.2302(6) -0.2688(6) 0.3706(3) 0.0322(17) Uani 1.00 1 d . . .
C(4) C -0.2519(7) -0.3925(7) 0.3659(5) 0.046(2) Uani 1.00 1 d . . .
C(5) C -0.1396(9) -0.4098(7) 0.3713(5) 0.052(2) Uani 1.00 1 d . . .
C(6) C -0.0780(7) -0.3693(6) 0.3126(4) 0.040(2) Uani 1.00 1 d . . .
C(7) C 0.2831(6) 0.2066(5) 0.2725(3) 0.0289(16) Uani 1.00 1 d . . .
C(8) C 0.2236(6) 0.2505(5) 0.3074(3) 0.0304(17) Uani 1.00 1 d . . .
C(9) C 0.2697(8) 0.3713(5) 0.3403(4) 0.043(2) Uani 1.00 1 d . . .
C(10) C 0.411(2) 0.4330(19) 0.3301(9) 0.049(5) Uani 0.50 1 d P . .
C(11) C 0.4419(13) 0.3966(11) 0.2636(8) 0.032(3) Uani 0.50 1 d P . .
C(12) C 0.4531(14) 0.3845(13) 0.3101(8) 0.033(3) Uani 0.50 1 d P . .
C(13) C 0.4049(6) 0.2714(6) 0.2595(4) 0.0367(18) Uani 1.00 1 d . . .
C(14) C 0.8256(5) 0.4935(5) 0.8785(3) 0.0238(14) Uani 1.00 1 d . . .
C(15) C 0.8042(5) 0.5894(6) 0.8722(3) 0.0277(16) Uani 1.00 1 d . . .
C(16) C 0.8649(6) 0.6638(6) 0.8298(3) 0.0332(17) Uani 1.00 1 d . . .
C(17) C 0.9451(6) 0.6411(6) 0.7954(3) 0.0323(17) Uani 1.00 1 d . . .
C(18) C 0.9661(7) 0.5465(7) 0.8021(4) 0.041(2) Uani 1.00 1 d . . .
C(19) C 0.9061(6) 0.4710(6) 0.8443(3) 0.0302(17) Uani 1.00 1 d . . .
C(20) C 0.5986(5) 0.3233(5) 0.8907(3) 0.0209(14) Uani 1.00 1 d . . .
C(21) C 0.5584(5) 0.3506(6) 0.8307(3) 0.0285(16) Uani 1.00 1 d . . .
C(22) C 0.4460(6) 0.2871(7) 0.7987(3) 0.0358(19) Uani 1.00 1 d . . .
C(23) C 0.3742(6) 0.1978(6) 0.8267(4) 0.0347(18) Uani 1.00 1 d . . .
C(24) C 0.4152(6) 0.1700(6) 0.8870(3) 0.0353(18) Uani 1.00 1 d . . .
C(25) C 0.5262(6) 0.2314(6) 0.9195(3) 0.0307(17) Uani 1.00 1 d . . .
C(26) C 0.7428(5) 0.4854(5) 1.0101(3) 0.0243(15) Uani 1.00 1 d . . .
C(27) C 0.8458(5) 0.5756(6) 1.0378(3) 0.0290(16) Uani 1.00 1 d . . .
C(28) C 0.8502(6) 0.6387(5) 1.0988(3) 0.0301(17) Uani 1.00 1 d . . .
C(29) C 0.7546(6) 0.6115(6) 1.1323(3) 0.0365(19) Uani 1.00 1 d . . .
C(30) C 0.6509(7) 0.5219(8) 1.1043(4) 0.047(2) Uani 1.00 1 d . . .
C(31) C 0.6466(6) 0.4587(6) 1.0436(4) 0.0360(18) Uani 1.00 1 d . . .
C(32) C 0.8066(5) 0.3050(5) 0.9547(3) 0.0209(14) Uani 1.00 1 d . . .
C(33) C 0.8521(5) 0.3069(5) 1.0212(3) 0.0233(14) Uani 1.00 1 d . . .
C(34) C 0.8999(6) 0.2299(6) 1.0349(3) 0.0306(17) Uani 1.00 1 d . . .
C(35) C 0.9044(6) 0.1541(6) 0.9838(4) 0.0339(19) Uani 1.00 1 d . . .
C(36) C 0.8592(6) 0.1514(6) 0.9179(3) 0.0286(16) Uani 1.00 1 d . . .
C(37) C 0.8079(5) 0.2253(5) 0.9022(3) 0.0252(15) Uani 1.00 1 d . . .
C(38) C 0.5500(6) 0.1970(6) 0.4309(3) 0.0301(18) Uani 1.00 1 d . . .
C(39) C 0.4287(7) 0.1587(6) 0.4240(3) 0.0329(19) Uani 1.00 1 d . . .
C(40) C 0.3791(8) 0.2252(7) 0.4551(4) 0.040(2) Uani 1.00 1 d . . .
C(41) C 0.4468(9) 0.3272(7) 0.4917(3) 0.045(2) Uani 1.00 1 d . . .
C(42) C 0.5653(9) 0.3661(7) 0.4980(4) 0.044(2) Uani 1.00 1 d . . .
C(43) C 0.6180(7) 0.3007(6) 0.4667(3) 0.036(2) Uani 1.00 1 d . . .
C(44) C 0.5241(6) -0.0226(5) 0.3621(3) 0.0250(16) Uani 1.00 1 d . . .
C(45) C 0.4291(6) -0.0419(6) 0.3125(3) 0.0275(16) Uani 1.00 1 d . . .
C(46) C 0.3481(6) -0.1482(6) 0.2920(3) 0.0332(18) Uani 1.00 1 d . . .
C(47) C 0.3647(7) -0.2387(6) 0.3175(3) 0.038(2) Uani 1.00 1 d . . .
C(48) C 0.4614(7) -0.2202(6) 0.3639(3) 0.0350(19) Uani 1.00 1 d . . .
C(49) C 0.5413(6) -0.1141(5) 0.3870(3) 0.0293(17) Uani 1.00 1 d . . .
C(50) C 0.6780(5) 0.1753(5) 0.3178(3) 0.0239(15) Uani 1.00 1 d . . .
C(51) C 0.6814(5) 0.2798(5) 0.3051(3) 0.0262(15) Uani 1.00 1 d . . .
C(52) C 0.7165(7) 0.3182(6) 0.2448(4) 0.039(2) Uani 1.00 1 d . . .
C(53) C 0.7533(7) 0.2546(7) 0.1993(4) 0.044(2) Uani 1.00 1 d . . .
C(54) C 0.7527(6) 0.1518(7) 0.2135(4) 0.038(2) Uani 1.00 1 d . . .
C(55) C 0.7167(6) 0.1124(6) 0.2725(3) 0.0327(18) Uani 1.00 1 d . . .
C(56) C 0.7364(6) 0.1169(5) 0.4530(3) 0.0295(17) Uani 1.00 1 d . . .
C(57) C 0.7202(6) 0.1158(6) 0.5219(3) 0.0314(17) Uani 1.00 1 d . . .
C(58) C 0.8048(6) 0.1063(6) 0.5687(3) 0.0366(19) Uani 1.00 1 d . . .
C(59) C 0.9016(7) 0.0974(6) 0.5473(3) 0.037(2) Uani 1.00 1 d . . .
C(60) C 0.9174(8) 0.1022(8) 0.4791(4) 0.049(2) Uani 1.00 1 d . . .
C(61) C 0.8351(8) 0.1100(8) 0.4322(4) 0.046(2) Uani 1.00 1 d . . .
C(62) C 0.2028(12) 0.1420(9) 0.0415(6) 0.082(3) Uani 1.00 1 d . . .
C(63) C 0.3125(7) 0.2277(7) 0.0589(4) 0.042(2) Uani 1.00 1 d . . .
C(64) C -0.0167(11) 0.3719(12) 0.4069(12) 0.119(6) Uani 1.00 1 d . . .
C(65) C 0.0684(11) 0.4719(11) 0.4298(8) 0.080(4) Uani 1.00 1 d . . .
C(66) C 0.365(2) 0.4391(17) 0.3138(11) 0.039(5) Uani 0.50 1 d P . .

loop_
_atom_site_aniso_label
_atom_site_aniso_U_11
_atom_site_aniso_U_22
_atom_site_aniso_U_33
_atom_site_aniso_U_12
_atom_site_aniso_U_13
_atom_site_aniso_U_23
W(1) 0.01842(13) 0.01991(14) 0.01647(13) 0.00975(9) -0.00375(8) -0.00203(9)
Se(1) 0.0238(3) 0.0355(3) 0.0199(3) 0.0123(2) -0.0030(2) 0.0026(2)
S(1) 0.0197(6) 0.0190(6) 0.0232(7) 0.0082(5) -0.0003(5) -0.0036(5)
S(2) 0.0242(7) 0.0324(8) 0.0205(7) 0.0173(6) 0.0001(5) 0.0005(6)
S(3) 0.0183(7) 0.0207(7) 0.0315(8) 0.0081(5) -0.0038(5) -0.0000(6)
S(4) 0.0379(9) 0.0241(7) 0.0231(7) 0.0173(7) -0.0049(6) -0.0039(6)
P(1) 0.0163(7) 0.0245(7) 0.0153(6) 0.0048(5) -0.0001(5) 0.0015(5)
P(2) 0.0314(8) 0.0286(8) 0.0182(7) 0.0204(7) -0.0022(6) -0.0007(6)
N(1) 0.047(5) 0.102(8) 0.075(6) -0.014(5) 0.032(4) -0.021(6)
N(2) 0.085(10) 0.118(12) 0.25(2) 0.029(9) -0.049(12) -0.085(14)
C(1) 0.028(3) 0.021(3) 0.029(3) 0.006(2) 0.002(2) -0.001(2)
C(2) 0.022(3) 0.031(3) 0.024(3) 0.009(2) 0.001(2) -0.001(2)
C(3) 0.023(3) 0.043(4) 0.029(3) 0.009(2) 0.003(2) 0.008(3)
C(4) 0.039(4) 0.039(4) 0.056(5) 0.004(3) 0.021(3) 0.010(3)
C(5) 0.061(5) 0.028(3) 0.068(6) 0.017(4) 0.014(4) 0.012(4)
C(6) 0.033(3) 0.024(3) 0.056(5) 0.006(3) 0.008(3) 0.002(3)
C(7) 0.029(3) 0.015(2) 0.034(3) 0.001(2) -0.009(2) 0.007(2)
C(8) 0.036(3) 0.024(3) 0.028(3) 0.014(2) -0.016(2) -0.003(2)
C(9) 0.063(5) 0.019(3) 0.036(4) 0.010(3) -0.019(3) -0.000(2)
C(10) 0.059(15) 0.034(10) 0.014(8) -0.021(11) -0.011(9) 0.002(7)
C(11) 0.032(7) 0.017(6) 0.038(9) 0.001(5) -0.003(6) 0.006(5)
C(12) 0.044(9) 0.023(7) 0.018(7) -0.003(6) 0.003(6) 0.001(6)
C(13) 0.028(3) 0.024(3) 0.046(4) -0.002(2) -0.009(3) 0.012(3)
C(14) 0.019(2) 0.033(3) 0.015(2) 0.004(2) 0.000(2) 0.004(2)
C(15) 0.023(3) 0.035(3) 0.025(3) 0.009(2) 0.001(2) 0.014(2)
C(16) 0.029(3) 0.035(3) 0.028(3) 0.004(2) -0.008(2) 0.012(2)
C(17) 0.036(3) 0.032(3) 0.021(3) 0.005(3) 0.003(2) 0.007(2)
C(18) 0.035(4) 0.050(4) 0.032(3) 0.007(3) 0.011(3) 0.007(3)
C(19) 0.029(3) 0.039(3) 0.022(3) 0.012(2) 0.007(2) 0.004(2)
C(20) 0.018(2) 0.020(2) 0.020(2) 0.003(2) -0.000(2) 0.001(2)
C(21) 0.021(3) 0.041(3) 0.022(3) 0.011(2) 0.001(2) 0.006(2)
C(22) 0.023(3) 0.057(4) 0.025(3) 0.017(3) -0.005(2) -0.002(3)
C(23) 0.019(3) 0.040(3) 0.037(3) 0.007(2) -0.001(2) -0.013(3)
C(24) 0.026(3) 0.036(3) 0.034(3) 0.000(2) 0.007(2) 0.002(3)
C(25) 0.023(3) 0.035(3) 0.030(3) 0.009(2) -0.004(2) 0.005(2)
C(26) 0.019(2) 0.030(3) 0.021(2) 0.007(2) 0.001(2) 0.001(2)
C(27) 0.019(3) 0.034(3) 0.028(3) 0.006(2) -0.000(2) -0.002(2)
C(28) 0.028(3) 0.028(3) 0.030(3) 0.010(2) -0.004(2) -0.007(2)
C(29) 0.036(3) 0.045(4) 0.028(3) 0.020(3) -0.002(2) -0.014(3)
C(30) 0.035(4) 0.055(5) 0.044(4) 0.008(3) 0.016(3) -0.008(4)
C(31) 0.020(3) 0.041(4) 0.036(3) 0.000(2) 0.009(2) -0.006(3)
C(32) 0.017(2) 0.024(2) 0.020(2) 0.006(2) 0.002(2) 0.008(2)
C(33) 0.019(2) 0.032(3) 0.017(2) 0.009(2) 0.003(2) -0.001(2)
C(34) 0.029(3) 0.036(3) 0.025(3) 0.013(2) -0.007(2) 0.003(2)
C(35) 0.030(3) 0.038(3) 0.037(3) 0.020(3) -0.003(2) 0.002(3)
C(36) 0.030(3) 0.032(3) 0.023(3) 0.011(2) 0.003(2) 0.000(2)
C(37) 0.028(3) 0.029(3) 0.016(2) 0.010(2) 0.001(2) -0.002(2)
C(38) 0.046(4) 0.038(3) 0.020(3) 0.032(3) 0.003(2) 0.006(2)
C(39) 0.046(4) 0.041(4) 0.028(3) 0.031(3) 0.012(3) 0.012(3)
C(40) 0.059(5) 0.056(4) 0.030(3) 0.043(4) 0.021(3) 0.020(3)
C(41) 0.076(6) 0.058(5) 0.026(3) 0.052(5) 0.014(3) 0.008(3)
C(42) 0.076(6) 0.043(4) 0.029(3) 0.039(4) 0.006(3) 0.006(3)
C(43) 0.056(5) 0.033(3) 0.027(3) 0.029(3) 0.002(3) 0.002(2)
C(44) 0.033(3) 0.035(3) 0.015(2) 0.024(2) -0.000(2) 0.005(2)
C(45) 0.033(3) 0.036(3) 0.018(2) 0.020(3) -0.001(2) 0.001(2)
C(46) 0.037(3) 0.044(4) 0.022(3) 0.024(3) -0.002(2) -0.007(2)
C(47) 0.046(4) 0.032(3) 0.030(3) 0.008(3) 0.007(3) 0.003(3)
C(48) 0.050(4) 0.033(3) 0.023(3) 0.019(3) 0.003(3) -0.000(2)
C(49) 0.038(3) 0.029(3) 0.025(3) 0.018(2) 0.004(2) 0.003(2)
C(50) 0.021(2) 0.029(3) 0.025(3) 0.015(2) -0.002(2) 0.006(2)
C(51) 0.021(3) 0.021(2) 0.033(3) 0.005(2) 0.002(2) 0.003(2)
C(52) 0.037(4) 0.031(3) 0.049(4) 0.010(3) 0.016(3) 0.017(3)
C(53) 0.034(4) 0.054(5) 0.048(4) 0.014(3) 0.020(3) 0.018(3)
C(54) 0.025(3) 0.052(4) 0.043(4) 0.022(3) 0.010(3) 0.006(3)
C(55) 0.030(3) 0.040(3) 0.034(3) 0.019(3) 0.009(2) 0.006(3)
C(56) 0.040(3) 0.028(3) 0.022(3) 0.021(3) -0.008(2) -0.005(2)
C(57) 0.027(3) 0.041(3) 0.023(3) 0.011(3) -0.001(2) 0.003(2)
C(58) 0.032(3) 0.045(4) 0.027(3) 0.012(3) -0.003(2) 0.002(3)
C(59) 0.042(4) 0.043(4) 0.029(3) 0.026(3) -0.012(3) -0.006(3)
C(60) 0.060(5) 0.083(6) 0.027(3) 0.061(5) -0.009(3) -0.016(4)
C(61) 0.062(5) 0.073(5) 0.024(3) 0.055(5) -0.002(3) -0.003(3)
C(62) 0.084(8) 0.052(6) 0.062(7) -0.022(5) -0.005(6) 0.001(5)
C(63) 0.038(4) 0.040(4) 0.046(4) 0.011(3) 0.011(3) 0.000(3)
C(64) 0.053(7) 0.081(9) 0.21(2) 0.037(6) -0.003(9) -0.062(11)
C(65) 0.055(6) 0.064(7) 0.106(10) 0.019(5) -0.016(6) -0.019(7)
C(66) 0.045(12) 0.029(8) 0.027(10) 0.002(8) -0.015(8) -0.004(7)

loop_
_atom_type_symbol
_atom_type_description
_atom_type_scat_dispersion_real
_atom_type_scat_dispersion_imag
_atom_type_scat_source
C C 0.003 0.002
;
International Tables for Crystallography
(1992, Vol. C, Tables 4.2.6.8 and 6.1.1.4)
;
P P 0.102 0.094
;
International Tables for Crystallography
(1992, Vol. C, Tables 4.2.6.8 and 6.1.1.4)
;
S S 0.125 0.123
;
International Tables for Crystallography
(1992, Vol. C, Tables 4.2.6.8 and 6.1.1.4)
;
Se Se -0.093 2.226
;
International Tables for Crystallography
(1992, Vol. C, Tables 4.2.6.8 and 6.1.1.4)
;
W W -0.849 6.872
;
International Tables for Crystallography
(1992, Vol. C, Tables 4.2.6.8 and 6.1.1.4)
;
N N 0.006 0.003
;
International Tables for Crystallography
(1992, Vol. C, Tables 4.2.6.8 and 6.1.1.4)
;
H H 0.000 0.000
;
International Tables for Crystallography
(1992, Vol. C, Table 6.1.1.4)
;

loop_
_geom_angle_atom_site_label_1
_geom_angle_atom_site_label_2
_geom_angle_atom_site_label_3
_geom_angle
_geom_angle_publ_flag
_geom_angle_site_symmetry_1
_geom_angle_site_symmetry_2
_geom_angle_site_symmetry_3
Se(1) W(1) S(1) 110.94(4) yes . . .
Se(1) W(1) S(2) 107.54(4) yes . . .
Se(1) W(1) S(3) 106.22(4) yes . . .
Se(1) W(1) S(4) 112.78(5) yes . . .
S(1) W(1) S(2) 82.36(6) yes . . .
S(1) W(1) S(3) 86.03(5) yes . . .
S(1) W(1) S(4) 136.28(5) yes . . .
S(2) W(1) S(3) 146.23(6) yes . . .
S(2) W(1) S(4) 84.87(5) yes . . .
S(3) W(1) S(4) 81.91(6) yes . . .
W(1) S(1) C(1) 108.7(2) yes . . .
W(1) S(2) C(2) 108.7(2) yes . . .
W(1) S(3) C(7) 108.0(2) yes . . .
W(1) S(4) C(8) 108.2(2) yes . . .
C(14) P(1) C(20) 109.7(2) yes . . .
C(14) P(1) C(26) 107.5(3) yes . . .
C(14) P(1) C(32) 110.4(3) yes . . .
C(20) P(1) C(26) 111.3(3) yes . . .
C(20) P(1) C(32) 108.8(2) yes . . .
C(26) P(1) C(32) 109.2(3) yes . . .
C(38) P(2) C(44) 110.4(3) yes . . .
C(38) P(2) C(50) 109.9(3) yes . . .
C(38) P(2) C(56) 108.8(3) yes . . .
C(44) P(2) C(50) 106.4(2) yes . . .
C(44) P(2) C(56) 109.8(3) yes . . .
C(50) P(2) C(56) 111.4(3) yes . . .
S(1) C(1) C(2) 119.5(5) yes . . .
S(1) C(1) C(6) 116.9(6) yes . . .
C(2) C(1) C(6) 123.4(6) yes . . .
S(2) C(2) C(1) 120.3(5) yes . . .
S(2) C(2) C(3) 116.7(6) yes . . .
C(1) C(2) C(3) 122.6(7) yes . . .
C(2) C(3) C(4) 110.8(7) yes . . .
C(3) C(4) C(5) 111.2(6) yes . . .
C(4) C(5) C(6) 109.8(9) yes . . .
C(1) C(6) C(5) 112.5(8) yes . . .
S(3) C(7) C(8) 120.3(5) yes . . .
S(3) C(7) C(13) 115.9(5) yes . . .
C(8) C(7) C(13) 123.8(5) yes . . .
S(4) C(8) C(7) 119.4(4) yes . . .
S(4) C(8) C(9) 116.6(6) yes . . .
C(7) C(8) C(9) 124.0(6) yes . . .
C(8) C(9) C(10) 108.6(11) yes . . .
C(8) C(9) C(66) 113.1(11) yes . . .
C(10) C(9) C(66) 22.4(13) yes . . .
C(9) C(10) C(11) 115.8(13) yes . . .
C(9) C(10) C(12) 119.8(18) yes . . .
C(9) C(10) C(66) 51(2) yes . . .
C(11) C(10) C(12) 39.3(14) yes . . .
C(11) C(10) C(66) 91(2) yes . . .
C(12) C(10) C(66) 126(3) yes . . .
C(10) C(11) C(12) 43.7(18) yes . . .
C(10) C(11) C(13) 105.3(13) yes . . .
C(10) C(11) C(66) 24.0(14) yes . . .
C(12) C(11) C(13) 75.8(13) yes . . .
C(12) C(11) C(66) 65.8(18) yes . . .
C(13) C(11) C(66) 109.6(11) yes . . .
C(10) C(12) C(11) 97(2) yes . . .
C(10) C(12) C(13) 130.8(18) yes . . .
C(10) C(12) C(66) 20.9(15) yes . . .
C(11) C(12) C(13) 68.2(12) yes . . .
C(11) C(12) C(66) 79.6(19) yes . . .
C(13) C(12) C(66) 112.6(12) yes . . .
C(7) C(13) C(11) 116.3(9) yes . . .
C(7) C(13) C(12) 107.0(9) yes . . .
C(11) C(13) C(12) 36.0(9) yes . . .
P(1) C(14) C(15) 116.4(5) yes . . .
P(1) C(14) C(19) 122.3(6) yes . . .
C(15) C(14) C(19) 121.3(6) yes . . .
C(14) C(15) C(16) 119.1(7) yes . . .
C(15) C(16) C(17) 119.5(8) yes . . .
C(16) C(17) C(18) 121.0(7) yes . . .
C(17) C(18) C(19) 120.3(8) yes . . .
C(14) C(19) C(18) 118.7(8) yes . . .
P(1) C(20) C(21) 121.5(4) yes . . .
P(1) C(20) C(25) 118.4(5) yes . . .
C(21) C(20) C(25) 120.1(5) yes . . .
C(20) C(21) C(22) 119.5(6) yes . . .
C(21) C(22) C(23) 120.8(7) yes . . .
C(22) C(23) C(24) 119.5(6) yes . . .
C(23) C(24) C(25) 120.7(6) yes . . .
C(20) C(25) C(24) 119.3(7) yes . . .
P(1) C(26) C(27) 118.3(5) yes . . .
P(1) C(26) C(31) 121.3(4) yes . . .
C(27) C(26) C(31) 120.3(6) yes . . .
C(26) C(27) C(28) 119.5(6) yes . . .
C(27) C(28) C(29) 120.1(5) yes . . .
C(28) C(29) C(30) 120.6(7) yes . . .
C(29) C(30) C(31) 119.3(8) yes . . .
C(26) C(31) C(30) 120.2(6) yes . . .
P(1) C(32) C(33) 121.1(5) yes . . .
P(1) C(32) C(37) 118.5(5) yes . . .
C(33) C(32) C(37) 120.3(7) yes . . .
C(32) C(33) C(34) 118.7(6) yes . . .
C(33) C(34) C(35) 121.3(6) yes . . .
C(34) C(35) C(36) 120.3(8) yes . . .
C(35) C(36) C(37) 120.3(7) yes . . .
C(32) C(37) C(36) 119.0(6) yes . . .
P(2) C(38) C(39) 122.4(5) yes . . .
P(2) C(38) C(43) 117.4(6) yes . . .
C(39) C(38) C(43) 120.2(8) yes . . .
C(38) C(39) C(40) 119.0(6) yes . . .
C(39) C(40) C(41) 120.7(9) yes . . .
C(40) C(41) C(42) 120.8(10) yes . . .
C(41) C(42) C(43) 119.7(7) yes . . .
C(38) C(43) C(42) 119.5(8) yes . . .
P(2) C(44) C(45) 119.3(6) yes . . .
P(2) C(44) C(49) 121.0(4) yes . . .
C(45) C(44) C(49) 119.7(5) yes . . .
C(44) C(45) C(46) 120.4(7) yes . . .
C(45) C(46) C(47) 119.6(7) yes . . .
C(46) C(47) C(48) 120.0(6) yes . . .
C(47) C(48) C(49) 121.3(8) yes . . .
C(44) C(49) C(48) 118.9(7) yes . . .
P(2) C(50) C(51) 121.0(5) yes . . .
P(2) C(50) C(55) 118.3(5) yes . . .
C(51) C(50) C(55) 120.7(6) yes . . .
C(50) C(51) C(52) 119.1(7) yes . . .
C(51) C(52) C(53) 119.9(8) yes . . .
C(52) C(53) C(54) 120.3(8) yes . . .
C(53) C(54) C(55) 120.3(8) yes . . .
C(50) C(55) C(54) 119.6(8) yes . . .
P(2) C(56) C(57) 119.2(6) yes . . .
P(2) C(56) C(61) 120.3(5) yes . . .
C(57) C(56) C(61) 120.3(7) yes . . .
C(56) C(57) C(58) 119.0(7) yes . . .
C(57) C(58) C(59) 120.2(7) yes . . .
C(58) C(59) C(60) 119.7(8) yes . . .
C(59) C(60) C(61) 121.0(9) yes . . .
C(56) C(61) C(60) 119.6(7) yes . . .
N(1) C(63) C(62) 177.2(12) yes . . .
N(2) C(65) C(64) 173(2) yes . . .
C(9) C(66) C(10) 106(3) yes . . .
C(9) C(66) C(11) 126.1(15) yes . . .
C(9) C(66) C(12) 110.2(16) yes . . .
C(10) C(66) C(11) 65(2) yes . . .
C(10) C(66) C(12) 34(2) yes . . .
C(11) C(66) C(12) 34.6(10) yes . . .
C(2) C(3) H(1) 109.1 no . . .
C(2) C(3) H(2) 109.2 no . . .
C(4) C(3) H(1) 109.1 no . . .
C(4) C(3) H(2) 109.2 no . . .
H(1) C(3) H(2) 109.5 no . . .
C(3) C(4) H(3) 109.0 no . . .
C(3) C(4) H(4) 109.0 no . . .
C(5) C(4) H(3) 109.0 no . . .
C(5) C(4) H(4) 109.1 no . . .
H(3) C(4) H(4) 109.5 no . . .
C(4) C(5) H(5) 109.5 no . . .
C(4) C(5) H(6) 109.3 no . . .
C(6) C(5) H(5) 109.4 no . . .
C(6) C(5) H(6) 109.3 no . . .
H(5) C(5) H(6) 109.5 no . . .
C(1) C(6) H(7) 108.7 no . . .
C(1) C(6) H(8) 108.7 no . . .
C(5) C(6) H(7) 108.7 no . . .
C(5) C(6) H(8) 108.7 no . . .
H(7) C(6) H(8) 109.5 no . . .
C(8) C(9) H(9) 109.9 no . . .
C(8) C(9) H(10) 109.8 no . . .
C(10) C(9) H(9) 109.9 no . . .
C(10) C(9) H(10) 109.3 no . . .
C(66) C(9) H(9) 88.1 no . . .
C(66) C(9) H(10) 123.9 no . . .
H(9) C(9) H(10) 109.5 no . . .
C(14) C(15) H(11) 120.4 no . . .
C(16) C(15) H(11) 120.5 no . . .
C(15) C(16) H(12) 120.2 no . . .
C(17) C(16) H(12) 120.3 no . . .
C(16) C(17) H(13) 119.5 no . . .
C(18) C(17) H(13) 119.5 no . . .
C(17) C(18) H(14) 119.9 no . . .
C(19) C(18) H(14) 119.8 no . . .
C(14) C(19) H(15) 120.6 no . . .
C(18) C(19) H(15) 120.6 no . . .
C(20) C(21) H(16) 120.2 no . . .
C(22) C(21) H(16) 120.2 no . . .
C(21) C(22) H(17) 119.6 no . . .
C(23) C(22) H(17) 119.6 no . . .
C(22) C(23) H(18) 120.2 no . . .
C(24) C(23) H(18) 120.3 no . . .
C(23) C(24) H(19) 119.6 no . . .
C(25) C(24) H(19) 119.7 no . . .
C(20) C(25) H(20) 120.4 no . . .
C(24) C(25) H(20) 120.4 no . . .
C(26) C(27) H(21) 120.3 no . . .
C(28) C(27) H(21) 120.3 no . . .
C(27) C(28) H(22) 119.9 no . . .
C(29) C(28) H(22) 120.0 no . . .
C(28) C(29) H(23) 119.7 no . . .
C(30) C(29) H(23) 119.7 no . . .
C(29) C(30) H(24) 120.3 no . . .
C(31) C(30) H(24) 120.4 no . . .
C(26) C(31) H(25) 119.9 no . . .
C(30) C(31) H(25) 119.9 no . . .
C(32) C(33) H(26) 120.6 no . . .
C(34) C(33) H(26) 120.7 no . . .
C(33) C(34) H(27) 119.4 no . . .
C(35) C(34) H(27) 119.4 no . . .
C(34) C(35) H(28) 119.8 no . . .
C(36) C(35) H(28) 119.8 no . . .
C(35) C(36) H(29) 119.8 no . . .
C(37) C(36) H(29) 119.9 no . . .
C(32) C(37) H(30) 120.5 no . . .
C(36) C(37) H(30) 120.5 no . . .
C(38) C(39) H(31) 120.5 no . . .
C(40) C(39) H(31) 120.5 no . . .
C(39) C(40) H(32) 119.6 no . . .
C(41) C(40) H(32) 119.7 no . . .
C(40) C(41) H(33) 119.6 no . . .
C(42) C(41) H(33) 119.6 no . . .
C(41) C(42) H(34) 120.1 no . . .
C(43) C(42) H(34) 120.1 no . . .
C(38) C(43) H(35) 120.2 no . . .
C(42) C(43) H(35) 120.2 no . . .
C(44) C(45) H(36) 119.8 no . . .
C(46) C(45) H(36) 119.8 no . . .
C(45) C(46) H(37) 120.2 no . . .
C(47) C(46) H(37) 120.2 no . . .
C(46) C(47) H(38) 120.0 no . . .
C(48) C(47) H(38) 120.0 no . . .
C(47) C(48) H(39) 119.3 no . . .
C(49) C(48) H(39) 119.4 no . . .
C(44) C(49) H(40) 120.6 no . . .
C(48) C(49) H(40) 120.5 no . . .
C(50) C(51) H(41) 120.4 no . . .
C(52) C(51) H(41) 120.5 no . . .
C(51) C(52) H(42) 120.1 no . . .
C(53) C(52) H(42) 120.0 no . . .
C(52) C(53) H(43) 119.9 no . . .
C(54) C(53) H(43) 119.8 no . . .
C(53) C(54) H(44) 119.9 no . . .
C(55) C(54) H(44) 119.8 no . . .
C(50) C(55) H(45) 120.2 no . . .
C(54) C(55) H(45) 120.2 no . . .
C(56) C(57) H(46) 120.5 no . . .
C(58) C(57) H(46) 120.6 no . . .
C(57) C(58) H(47) 119.9 no . . .
C(59) C(58) H(47) 119.9 no . . .
C(58) C(59) H(48) 120.1 no . . .
C(60) C(59) H(48) 120.1 no . . .
C(59) C(60) H(49) 119.4 no . . .
C(61) C(60) H(49) 119.5 no . . .
C(56) C(61) H(50) 120.2 no . . .
C(60) C(61) H(50) 120.1 no . . .
C(63) C(62) H(51) 109.5 no . . .
C(63) C(62) H(52) 109.5 no . . .
C(63) C(62) H(53) 109.4 no . . .
H(51) C(62) H(52) 109.5 no . . .
H(51) C(62) H(53) 109.5 no . . .
H(52) C(62) H(53) 109.5 no . . .
C(65) C(64) H(54) 109.4 no . . .
C(65) C(64) H(55) 109.5 no . . .
C(65) C(64) H(56) 109.5 no . . .
H(54) C(64) H(55) 109.5 no . . .
H(54) C(64) H(56) 109.5 no . . .
H(55) C(64) H(56) 109.5 no . . .

loop_
_geom_bond_atom_site_label_1
_geom_bond_atom_site_label_2
_geom_bond_distance
_geom_bond_publ_flag
_geom_bond_site_symmetry_1
_geom_bond_site_symmetry_2
W(1) Se(1) 2.3141(6) yes . .
W(1) S(1) 2.3468(17) yes . .
W(1) S(2) 2.3610(16) yes . .
W(1) S(3) 2.3592(15) yes . .
W(1) S(4) 2.3543(16) yes . .
S(1) C(1) 1.788(7) yes . .
S(2) C(2) 1.763(8) yes . .
S(3) C(7) 1.772(6) yes . .
S(4) C(8) 1.786(7) yes . .
P(1) C(14) 1.810(6) yes . .
P(1) C(20) 1.793(5) yes . .
P(1) C(26) 1.800(6) yes . .
P(1) C(32) 1.789(8) yes . .
P(2) C(38) 1.809(9) yes . .
P(2) C(44) 1.786(6) yes . .
P(2) C(50) 1.794(6) yes . .
P(2) C(56) 1.794(8) yes . .
N(1) C(63) 1.102(11) yes . .
N(2) C(65) 1.148(19) yes . .
C(1) C(2) 1.329(12) yes . .
C(1) C(6) 1.500(11) yes . .
C(2) C(3) 1.517(10) yes . .
C(3) C(4) 1.528(12) yes . .
C(4) C(5) 1.515(16) yes . .
C(5) C(6) 1.495(14) yes . .
C(7) C(8) 1.318(12) yes . .
C(7) C(13) 1.514(10) yes . .
C(8) C(9) 1.518(9) yes . .
C(10) C(66) 0.67(4) yes . .
C(11) C(12) 0.96(2) yes . .
C(11) C(13) 1.517(15) yes . .
C(12) C(13) 1.583(17) yes . .
C(14) C(15) 1.394(11) yes . .
C(14) C(19) 1.383(11) yes . .
C(15) C(16) 1.400(10) yes . .
C(16) C(17) 1.383(12) yes . .
C(17) C(18) 1.374(14) yes . .
C(18) C(19) 1.402(11) yes . .
C(20) C(21) 1.383(10) yes . .
C(20) C(25) 1.417(9) yes . .
C(21) C(22) 1.399(8) yes . .
C(22) C(23) 1.384(10) yes . .
C(23) C(24) 1.394(11) yes . .
C(24) C(25) 1.384(9) yes . .
C(26) C(27) 1.407(7) yes . .
C(26) C(31) 1.389(10) yes . .
C(27) C(28) 1.388(10) yes . .
C(28) C(29) 1.382(11) yes . .
C(29) C(30) 1.410(10) yes . .
C(30) C(31) 1.384(12) yes . .
C(32) C(33) 1.388(8) yes . .
C(32) C(37) 1.415(9) yes . .
C(33) C(34) 1.389(12) yes . .
C(34) C(35) 1.376(11) yes . .
C(35) C(36) 1.373(10) yes . .
C(36) C(37) 1.393(12) yes . .
C(38) C(39) 1.412(11) yes . .
C(38) C(43) 1.384(9) yes . .
C(39) C(40) 1.386(15) yes . .
C(40) C(41) 1.373(11) yes . .
C(41) C(42) 1.378(15) yes . .
C(42) C(43) 1.407(15) yes . .
C(44) C(45) 1.406(9) yes . .
C(44) C(49) 1.417(11) yes . .
C(45) C(46) 1.376(9) yes . .
C(46) C(47) 1.407(13) yes . .
C(47) C(48) 1.388(12) yes . .
C(48) C(49) 1.377(9) yes . .
C(50) C(51) 1.399(10) yes . .
C(50) C(55) 1.409(11) yes . .
C(51) C(52) 1.393(11) yes . .
C(52) C(53) 1.402(14) yes . .
C(53) C(54) 1.396(14) yes . .
C(54) C(55) 1.375(11) yes . .
C(56) C(57) 1.408(10) yes . .
C(56) C(61) 1.385(14) yes . .
C(57) C(58) 1.400(11) yes . .
C(58) C(59) 1.377(13) yes . .
C(59) C(60) 1.396(11) yes . .
C(60) C(61) 1.370(14) yes . .
C(62) C(63) 1.402(13) yes . .
C(64) C(65) 1.346(16) yes . .
C(3) H(1) 0.950 no . .
C(3) H(2) 0.950 no . .
C(4) H(3) 0.950 no . .
C(4) H(4) 0.950 no . .
C(5) H(5) 0.950 no . .
C(5) H(6) 0.950 no . .
C(6) H(7) 0.950 no . .
C(6) H(8) 0.950 no . .
C(9) H(9) 0.950 no . .
C(9) H(10) 0.950 no . .
C(15) H(11) 0.950 no . .
C(16) H(12) 0.950 no . .
C(17) H(13) 0.950 no . .
C(18) H(14) 0.950 no . .
C(19) H(15) 0.950 no . .
C(21) H(16) 0.950 no . .
C(22) H(17) 0.950 no . .
C(23) H(18) 0.950 no . .
C(24) H(19) 0.950 no . .
C(25) H(20) 0.950 no . .
C(27) H(21) 0.950 no . .
C(28) H(22) 0.950 no . .
C(29) H(23) 0.950 no . .
C(30) H(24) 0.950 no . .
C(31) H(25) 0.950 no . .
C(33) H(26) 0.950 no . .
C(34) H(27) 0.950 no . .
C(35) H(28) 0.950 no . .
C(36) H(29) 0.950 no . .
C(37) H(30) 0.950 no . .
C(39) H(31) 0.950 no . .
C(40) H(32) 0.950 no . .
C(41) H(33) 0.950 no . .
C(42) H(34) 0.950 no . .
C(43) H(35) 0.950 no . .
C(45) H(36) 0.950 no . .
C(46) H(37) 0.950 no . .
C(47) H(38) 0.950 no . .
C(48) H(39) 0.950 no . .
C(49) H(40) 0.950 no . .
C(51) H(41) 0.950 no . .
C(52) H(42) 0.950 no . .
C(53) H(43) 0.950 no . .
C(54) H(44) 0.950 no . .
C(55) H(45) 0.950 no . .
C(57) H(46) 0.950 no . .
C(58) H(47) 0.950 no . .
C(59) H(48) 0.950 no . .
C(60) H(49) 0.950 no . .
C(61) H(50) 0.950 no . .
C(62) H(51) 0.950 no . .
C(62) H(52) 0.950 no . .
C(62) H(53) 0.950 no . .
C(64) H(54) 0.950 no . .
C(64) H(55) 0.950 no . .
C(64) H(56) 0.950 no . .

loop_
_geom_contact_atom_site_label_1
_geom_contact_atom_site_label_2
_geom_contact_distance
_geom_contact_publ_flag
_geom_contact_site_symmetry_1
_geom_contact_site_symmetry_2
S(2) C(61) 3.400(10) ? . 1_455
N(1) C(30) 3.397(12) ? . 1_554
N(1) C(31) 3.227(12) ? . 1_554
N(2) C(42) 3.54(2) ? . 2_666
N(2) C(43) 3.182(18) ? . 2_666
C(1) C(59) 3.528(9) ? . 2_656
C(2) C(59) 3.505(9) ? . 2_656
C(7) C(10) 2.85(2) ? . .
C(7) C(16) 3.580(12) ? . 2_666
C(7) C(66) 2.83(2) ? . .
C(8) C(10) 2.62(2) ? . .
C(8) C(16) 3.301(11) ? . 2_666
C(8) C(17) 3.567(12) ? . 2_666
C(8) C(40) 3.491(11) ? . .
C(8) C(66) 2.421(19) ? . .
C(9) C(10) 1.70(3) ? . .
C(9) C(16) 3.550(11) ? . 2_666
C(9) C(17) 3.589(12) ? . 2_666
C(9) C(66) 1.38(2) ? . .
C(10) C(7) 2.85(2) ? . .
C(10) C(8) 2.62(2) ? . .
C(10) C(9) 1.70(3) ? . .
C(10) C(11) 1.50(2) ? . .
C(10) C(12) 1.05(3) ? . .
C(10) C(13) 2.40(2) ? . .
C(11) C(10) 1.50(2) ? . .
C(11) C(66) 1.66(3) ? . .
C(12) C(10) 1.05(3) ? . .
C(12) C(66) 1.54(3) ? . .
C(13) C(10) 2.40(2) ? . .
C(13) C(51) 3.483(11) ? . .
C(13) C(66) 2.60(2) ? . .
C(15) C(63) 3.499(13) ? . 2_666
C(16) C(7) 3.580(12) ? . 2_666
C(16) C(8) 3.301(11) ? . 2_666
C(16) C(9) 3.550(11) ? . 2_666
C(16) C(34) 3.562(9) ? . 2_767
C(17) C(8) 3.567(12) ? . 2_666
C(17) C(9) 3.589(12) ? . 2_666
C(17) C(53) 3.520(11) ? . 2_766
C(18) C(53) 3.527(10) ? . 2_766
C(21) C(47) 3.556(11) ? . 2_656
C(23) C(29) 3.534(13) ? . 2_667
C(29) C(23) 3.534(13) ? . 2_667
C(30) N(1) 3.397(12) ? . 1_556
C(31) N(1) 3.227(12) ? . 1_556
C(34) C(16) 3.562(9) ? . 2_767
C(35) C(62) 3.557(14) ? . 2_656
C(40) C(8) 3.491(11) ? . .
C(41) C(48) 3.591(12) ? . 2_656
C(42) N(2) 3.54(2) ? . 2_666
C(42) C(48) 3.461(12) ? . 2_656
C(43) N(2) 3.182(18) ? . 2_666
C(47) C(21) 3.556(11) ? . 2_656
C(48) C(41) 3.591(12) ? . 2_656
C(48) C(42) 3.461(12) ? . 2_656
C(51) C(13) 3.483(11) ? . .
C(53) C(17) 3.520(11) ? . 2_766
C(53) C(18) 3.527(10) ? . 2_766
C(59) C(1) 3.528(9) ? . 2_656
C(59) C(2) 3.505(9) ? . 2_656
C(61) S(2) 3.400(10) ? . 1_655
C(61) C(64) 3.342(18) ? . 1_655
C(62) C(35) 3.557(14) ? . 2_656
C(63) C(15) 3.499(13) ? . 2_666
C(64) C(61) 3.342(18) ? . 1_455
C(65) C(65) 3.59(2) ? . 2_566
C(66) C(7) 2.83(2) ? . .
C(66) C(8) 2.421(19) ? . .
C(66) C(9) 1.38(2) ? . .
C(66) C(11) 1.66(3) ? . .
C(66) C(12) 1.54(3) ? . .
C(66) C(13) 2.60(2) ? . .
W(1) H(29) 3.414 ? . 2_656
Se(1) H(12) 3.564 ? . 2_666
Se(1) H(18) 3.199 ? . 2_556
Se(1) H(19) 3.478 ? . 2_556
Se(1) H(27) 3.383 ? . 1_454
Se(1) H(28) 3.326 ? . 1_454
Se(1) H(29) 3.327 ? . 2_656
Se(1) H(44) 2.998 ? . 1_455
Se(1) H(52) 3.049 ? . 2_555
Se(1) H(53) 3.253 ? . .
S(1) H(22) 2.970 ? . 1_444
S(1) H(23) 3.488 ? . 1_444
S(1) H(29) 3.215 ? . 2_656
S(1) H(30) 3.578 ? . 2_656
S(1) H(37) 3.010 ? . .
S(1) H(47) 3.021 ? . 2_656
S(1) H(48) 3.407 ? . 2_656
S(2) H(18) 2.946 ? . 2_556
S(2) H(45) 3.024 ? . 1_455
S(2) H(48) 2.866 ? . 2_656
S(2) H(49) 3.374 ? . 1_455
S(2) H(50) 2.842 ? . 1_455
S(3) H(12) 3.468 ? . 2_666
S(3) H(29) 2.885 ? . 2_656
S(3) H(31) 3.533 ? . .
S(3) H(36) 2.926 ? . .
S(3) H(37) 3.348 ? . .
S(4) H(12) 3.310 ? . 2_666
S(4) H(13) 2.905 ? . 2_666
S(4) H(32) 3.515 ? . .
S(4) H(49) 3.340 ? . 1_455
S(4) H(50) 3.230 ? . 1_455
S(4) H(55) 3.324 ? . .
S(4) H(56) 3.254 ? . .
N(1) H(11) 2.731 ? . 2_666
N(1) H(20) 3.505 ? . 1_554
N(1) H(24) 2.881 ? . 1_554
N(1) H(25) 2.518 ? . 1_554
N(2) H(5) 3.394 ? . 1_565
N(2) H(8) 3.293 ? . 1_565
N(2) H(9) 3.547 ? . .
N(2) H(10) 3.517 ? . .
N(2) H(34) 3.154 ? . 2_666
N(2) H(35) 2.433 ? . 2_666
N(2) H(54) 3.046 ? . 2_566
C(1) H(23) 2.947 ? . 1_444
C(1) H(47) 3.482 ? . 2_656
C(1) H(48) 2.954 ? . 2_656
C(2) H(17) 3.425 ? . 2_556
C(2) H(18) 3.403 ? . 2_556
C(2) H(23) 3.220 ? . 1_444
C(2) H(48) 2.724 ? . 2_656
C(3) H(17) 3.185 ? . 2_556
C(3) H(33) 3.423 ? . 2_556
C(3) H(48) 3.354 ? . 2_656
C(4) H(33) 3.349 ? . 2_556
C(4) H(41) 3.419 ? . 1_445
C(4) H(42) 3.584 ? . 1_445
C(5) H(41) 3.405 ? . 1_445
C(5) H(42) 3.447 ? . 1_445
C(5) H(54) 3.318 ? . 1_545
C(6) H(14) 3.002 ? . 2_656
C(6) H(23) 3.380 ? . 1_444
C(6) H(42) 3.380 ? . 1_445
C(7) H(12) 2.839 ? . 2_666
C(7) H(31) 3.437 ? . .
C(7) H(32) 3.553 ? . .
C(7) H(36) 3.537 ? . .
C(8) H(12) 2.779 ? . 2_666
C(8) H(13) 3.282 ? . 2_666
C(8) H(32) 3.128 ? . .
C(9) H(12) 3.405 ? . 2_666
C(9) H(13) 3.472 ? . 2_666
C(9) H(32) 3.370 ? . .
C(9) H(34) 3.324 ? . 2_666
C(10) H(3) 3.583 ? . 1_665
C(10) H(4) 3.465 ? . 1_665
C(10) H(9) 2.212 ? . .
C(10) H(10) 2.205 ? . .
C(10) H(34) 3.331 ? . 2_666
C(10) H(39) 3.533 ? . 1_565
C(11) H(4) 3.249 ? . 1_665
C(11) H(16) 3.247 ? . 2_666
C(11) H(24) 3.527 ? . 1_554
C(11) H(41) 3.478 ? . .
C(12) H(3) 3.461 ? . 1_665
C(12) H(4) 3.142 ? . 1_665
C(12) H(41) 3.020 ? . .
C(13) H(12) 3.495 ? . 2_666
C(13) H(36) 3.504 ? . .
C(13) H(41) 3.229 ? . .
C(15) H(27) 3.280 ? . 2_767
C(15) H(53) 3.337 ? . 2_666
C(16) H(9) 3.011 ? . 2_666
C(16) H(27) 2.789 ? . 2_767
C(16) H(53) 3.082 ? . 2_666
C(17) H(9) 2.842 ? . 2_666
C(17) H(27) 2.816 ? . 2_767
C(17) H(43) 3.256 ? . 2_766
C(17) H(56) 3.308 ? . 2_666
C(18) H(7) 3.319 ? . 2_656
C(18) H(8) 3.444 ? . 2_656
C(18) H(9) 3.513 ? . 2_666
C(18) H(26) 3.279 ? . 2_767
C(18) H(27) 3.320 ? . 2_767
C(18) H(43) 3.130 ? . 2_766
C(18) H(56) 3.598 ? . 2_666
C(19) H(26) 3.339 ? . 2_767
C(21) H(24) 3.185 ? . 2_667
C(21) H(38) 3.374 ? . 2_656
C(22) H(2) 3.363 ? . 2_556
C(22) H(23) 3.050 ? . 2_667
C(22) H(24) 3.150 ? . 2_667
C(23) H(23) 3.012 ? . 2_667
C(23) H(45) 3.397 ? . 2_656
C(24) H(44) 3.587 ? . 2_656
C(27) H(15) 3.454 ? . 2_767
C(28) H(15) 3.259 ? . 2_767
C(28) H(52) 3.596 ? . 2_666
C(29) H(7) 3.243 ? . 1_666
C(29) H(18) 3.500 ? . 2_667
C(30) H(42) 3.464 ? . 1_556
C(32) H(21) 3.269 ? . 2_767
C(33) H(21) 2.967 ? . 2_767
C(33) H(43) 2.981 ? . 1_556
C(34) H(21) 2.957 ? . 2_767
C(34) H(43) 3.175 ? . 1_556
C(35) H(21) 3.242 ? . 2_767
C(35) H(22) 3.324 ? . 2_767
C(35) H(51) 2.728 ? . 2_656
C(35) H(52) 3.358 ? . 1_656
C(35) H(53) 3.537 ? . 1_656
C(36) H(21) 3.531 ? . 2_767
C(36) H(22) 2.942 ? . 2_767
C(36) H(51) 2.948 ? . 2_656
C(37) H(21) 3.568 ? . 2_767
C(37) H(22) 3.290 ? . 2_767
C(37) H(37) 3.255 ? . 2_656
C(39) H(40) 3.312 ? . 2_656
C(39) H(46) 3.598 ? . 2_656
C(39) H(47) 3.511 ? . 2_656
C(40) H(1) 3.584 ? . 2_556
C(40) H(10) 3.166 ? . .
C(40) H(39) 3.489 ? . 2_656
C(40) H(40) 3.126 ? . 2_656
C(41) H(3) 3.467 ? . 2_556
C(41) H(10) 3.233 ? . .
C(41) H(34) 3.465 ? . 2_666
C(41) H(39) 2.854 ? . 2_656
C(41) H(40) 3.457 ? . 2_656
C(42) H(3) 3.527 ? . 1_665
C(42) H(33) 3.363 ? . 2_666
C(42) H(39) 2.768 ? . 2_656
C(43) H(39) 3.364 ? . 2_656
C(44) H(46) 3.155 ? . 2_656
C(45) H(46) 3.405 ? . 2_656
C(45) H(47) 3.169 ? . 2_656
C(46) H(30) 3.096 ? . 2_656
C(46) H(46) 3.409 ? . 2_656
C(46) H(47) 2.865 ? . 2_656
C(47) H(16) 3.403 ? . 2_656
C(47) H(17) 3.587 ? . 2_656
C(47) H(46) 3.235 ? . 2_656
C(47) H(47) 3.411 ? . 2_656
C(48) H(2) 3.266 ? . 1_655
C(48) H(17) 3.299 ? . 2_656
C(48) H(46) 3.036 ? . 2_656
C(49) H(2) 3.318 ? . 1_655
C(49) H(46) 2.993 ? . 2_656
C(50) H(54) 3.391 ? . 1_655
C(51) H(6) 3.046 ? . 1_665
C(51) H(54) 3.238 ? . 1_655
C(51) H(56) 3.553 ? . 1_655
C(52) H(4) 3.590 ? . 1_665
C(52) H(6) 3.217 ? . 1_665
C(52) H(7) 3.228 ? . 1_665
C(52) H(14) 3.254 ? . 2_766
C(53) H(13) 3.086 ? . 2_766
C(53) H(14) 3.103 ? . 2_766
C(53) H(26) 3.404 ? . 1_554
C(53) H(27) 3.487 ? . 1_554
C(54) H(13) 3.121 ? . 2_766
C(56) H(54) 3.444 ? . 1_655
C(56) H(55) 3.463 ? . 1_655
C(57) H(31) 3.144 ? . 2_656
C(58) H(31) 2.922 ? . 2_656
C(59) H(1) 3.504 ? . 2_656
C(59) H(5) 3.430 ? . 2_656
C(59) H(49) 3.384 ? . 2_756
C(60) H(48) 3.581 ? . 2_756
C(60) H(49) 3.524 ? . 2_756
C(60) H(55) 2.903 ? . 1_655
C(61) H(54) 3.266 ? . 1_655
C(61) H(55) 2.718 ? . 1_655
C(61) H(56) 3.568 ? . 1_655
C(62) H(11) 3.241 ? . 2_666
C(62) H(12) 3.286 ? . 2_666
C(62) H(28) 3.211 ? . 1_454
C(62) H(28) 3.002 ? . 2_656
C(62) H(29) 3.470 ? . 2_656
C(63) H(11) 2.704 ? . 2_666
C(63) H(12) 3.396 ? . 2_666
C(63) H(19) 3.538 ? . 1_554
C(63) H(25) 3.424 ? . 1_554
C(64) H(6) 3.076 ? . 1_565
C(64) H(9) 3.585 ? . .
C(64) H(10) 3.591 ? . .
C(64) H(13) 3.577 ? . 2_666
C(64) H(50) 3.162 ? . 1_455
C(65) H(5) 3.425 ? . 1_565
C(65) H(5) 3.553 ? . 2_556
C(65) H(6) 3.214 ? . 1_565
C(65) H(8) 3.442 ? . 1_565
C(65) H(9) 3.364 ? . .
C(65) H(10) 3.316 ? . .
C(65) H(35) 3.403 ? . 2_666
C(65) H(54) 3.445 ? . 2_566
C(66) H(9) 1.652 ? . .
C(66) H(10) 2.068 ? . .
C(66) H(12) 3.579 ? . 2_666
C(66) H(16) 3.266 ? . 2_666
C(66) H(34) 3.421 ? . 2_666
C(66) H(38) 3.592 ? . 1_565
C(66) H(39) 3.456 ? . 1_565
H(1) C(40) 3.584 ? . 2_556
H(1) C(59) 3.504 ? . 2_656
H(1) H(32) 3.075 ? . 2_556
H(1) H(33) 3.130 ? . 2_556
H(1) H(40) 3.465 ? . 1_455
H(1) H(48) 2.951 ? . 2_656
H(1) H(49) 3.239 ? . 2_656
H(2) C(22) 3.363 ? . 2_556
H(2) C(48) 3.266 ? . 1_455
H(2) C(49) 3.318 ? . 1_455
H(2) H(17) 2.483 ? . 2_556
H(2) H(33) 3.266 ? . 2_556
H(2) H(39) 2.866 ? . 1_455
H(2) H(40) 2.983 ? . 1_455
H(3) C(10) 3.583 ? . 1_445
H(3) C(12) 3.461 ? . 1_445
H(3) C(41) 3.467 ? . 2_556
H(3) C(42) 3.527 ? . 1_445
H(3) H(33) 2.577 ? . 2_556
H(3) H(34) 3.233 ? . 1_445
H(3) H(41) 3.252 ? . 1_445
H(4) C(10) 3.465 ? . 1_445
H(4) C(11) 3.249 ? . 1_445
H(4) C(12) 3.142 ? . 1_445
H(4) C(52) 3.590 ? . 1_445
H(4) H(17) 3.079 ? . 2_556
H(4) H(23) 3.303 ? . 1_444
H(4) H(41) 3.098 ? . 1_445
H(4) H(42) 2.909 ? . 1_445
H(5) N(2) 3.394 ? . 1_545
H(5) C(59) 3.430 ? . 2_656
H(5) C(65) 3.425 ? . 1_545
H(5) C(65) 3.553 ? . 2_556
H(5) H(48) 3.407 ? . 2_656
H(5) H(54) 3.388 ? . 1_545
H(5) H(55) 3.180 ? . 2_556
H(6) C(51) 3.046 ? . 1_445
H(6) C(52) 3.217 ? . 1_445
H(6) C(64) 3.076 ? . 1_545
H(6) C(65) 3.214 ? . 1_545
H(6) H(35) 3.376 ? . 1_445
H(6) H(41) 2.656 ? . 1_445
H(6) H(42) 3.005 ? . 1_445
H(6) H(54) 2.494 ? . 1_545
H(6) H(56) 3.148 ? . 1_545
H(7) C(18) 3.319 ? . 2_656
H(7) C(29) 3.243 ? . 1_444
H(7) C(52) 3.228 ? . 1_445
H(7) H(14) 2.426 ? . 2_656
H(7) H(22) 3.596 ? . 1_444
H(7) H(23) 2.857 ? . 1_444
H(7) H(42) 2.590 ? . 1_445
H(8) N(2) 3.293 ? . 1_545
H(8) C(18) 3.444 ? . 2_656
H(8) C(65) 3.442 ? . 1_545
H(8) H(14) 2.736 ? . 2_656
H(8) H(47) 3.429 ? . 2_656
H(9) N(2) 3.547 ? . .
H(9) C(10) 2.212 ? . .
H(9) C(16) 3.011 ? . 2_666
H(9) C(17) 2.842 ? . 2_666
H(9) C(18) 3.513 ? . 2_666
H(9) C(64) 3.585 ? . .
H(9) C(65) 3.364 ? . .
H(9) C(66) 1.652 ? . .
H(9) H(12) 3.104 ? . 2_666
H(9) H(13) 2.824 ? . 2_666
H(9) H(34) 3.544 ? . 2_666
H(9) H(38) 3.449 ? . 1_565
H(9) H(56) 3.130 ? . .
H(10) N(2) 3.517 ? . .
H(10) C(10) 2.205 ? . .
H(10) C(40) 3.166 ? . .
H(10) C(41) 3.233 ? . .
H(10) C(64) 3.591 ? . .
H(10) C(65) 3.316 ? . .
H(10) C(66) 2.068 ? . .
H(10) H(32) 2.858 ? . .
H(10) H(33) 2.986 ? . .
H(10) H(34) 2.730 ? . 2_666
H(10) H(55) 3.359 ? . .
H(10) H(56) 3.484 ? . .
H(11) N(1) 2.731 ? . 2_666
H(11) C(62) 3.241 ? . 2_666
H(11) C(63) 2.704 ? . 2_666
H(11) H(52) 3.427 ? . 2_666
H(11) H(53) 2.985 ? . 2_666
H(12) Se(1) 3.564 ? . 2_666
H(12) S(3) 3.468 ? . 2_666
H(12) S(4) 3.310 ? . 2_666
H(12) C(7) 2.839 ? . 2_666
H(12) C(8) 2.779 ? . 2_666
H(12) C(9) 3.405 ? . 2_666
H(12) C(13) 3.495 ? . 2_666
H(12) C(62) 3.286 ? . 2_666
H(12) C(63) 3.396 ? . 2_666
H(12) C(66) 3.579 ? . 2_666
H(12) H(9) 3.104 ? . 2_666
H(12) H(27) 3.033 ? . 2_767
H(12) H(53) 2.481 ? . 2_666
H(13) S(4) 2.905 ? . 2_666
H(13) C(8) 3.282 ? . 2_666
H(13) C(9) 3.472 ? . 2_666
H(13) C(53) 3.086 ? . 2_766
H(13) C(54) 3.121 ? . 2_766
H(13) C(64) 3.577 ? . 2_666
H(13) H(9) 2.824 ? . 2_666
H(13) H(27) 3.069 ? . 2_767
H(13) H(43) 3.067 ? . 2_766
H(13) H(44) 3.135 ? . 2_766
H(13) H(56) 2.642 ? . 2_666
H(14) C(6) 3.002 ? . 2_656
H(14) C(52) 3.254 ? . 2_766
H(14) C(53) 3.103 ? . 2_766
H(14) H(7) 2.426 ? . 2_656
H(14) H(8) 2.736 ? . 2_656
H(14) H(26) 3.442 ? . 2_767
H(14) H(42) 3.131 ? . 2_766
H(14) H(43) 2.844 ? . 2_766
H(14) H(56) 3.221 ? . 2_666
H(15) C(27) 3.454 ? . 2_767
H(15) C(28) 3.259 ? . 2_767
H(15) H(21) 3.266 ? . 2_767
H(15) H(22) 2.920 ? . 2_767
H(15) H(26) 3.537 ? . 2_767
H(16) C(11) 3.247 ? . 2_666
H(16) C(47) 3.403 ? . 2_656
H(16) C(66) 3.266 ? . 2_666
H(16) H(24) 3.300 ? . 2_667
H(16) H(38) 2.994 ? . 2_656
H(17) C(2) 3.425 ? . 2_556
H(17) C(3) 3.185 ? . 2_556
H(17) C(47) 3.587 ? . 2_656
H(17) C(48) 3.299 ? . 2_656
H(17) H(2) 2.483 ? . 2_556
H(17) H(4) 3.079 ? . 2_556
H(17) H(23) 2.918 ? . 2_667
H(17) H(24) 3.244 ? . 2_667
H(17) H(39) 3.221 ? . 2_656
H(18) Se(1) 3.199 ? . 2_556
H(18) S(2) 2.946 ? . 2_556
H(18) C(2) 3.403 ? . 2_556
H(18) C(29) 3.500 ? . 2_667
H(18) H(23) 2.847 ? . 2_667
H(18) H(44) 3.268 ? . 2_656
H(18) H(45) 2.929 ? . 2_656
H(19) Se(1) 3.478 ? . 2_556
H(19) C(63) 3.538 ? . 1_556
H(19) H(44) 3.007 ? . 2_656
H(19) H(51) 3.432 ? . 1_556
H(19) H(52) 3.404 ? . 1_556
H(20) N(1) 3.505 ? . 1_556
H(21) C(32) 3.269 ? . 2_767
H(21) C(33) 2.967 ? . 2_767
H(21) C(34) 2.957 ? . 2_767
H(21) C(35) 3.242 ? . 2_767
H(21) C(36) 3.531 ? . 2_767
H(21) C(37) 3.568 ? . 2_767
H(21) H(15) 3.266 ? . 2_767
H(21) H(26) 3.326 ? . 2_767
H(21) H(27) 3.321 ? . 2_767
H(22) S(1) 2.970 ? . 1_666
H(22) C(35) 3.324 ? . 2_767
H(22) C(36) 2.942 ? . 2_767
H(22) C(37) 3.290 ? . 2_767
H(22) H(7) 3.596 ? . 1_666
H(22) H(15) 2.920 ? . 2_767
H(22) H(29) 3.006 ? . 2_767
H(22) H(30) 3.590 ? . 2_767
H(22) H(52) 3.525 ? . 2_666
H(23) S(1) 3.488 ? . 1_666
H(23) C(1) 2.947 ? . 1_666
H(23) C(2) 3.220 ? . 1_666
H(23) C(6) 3.380 ? . 1_666
H(23) C(22) 3.050 ? . 2_667
H(23) C(23) 3.012 ? . 2_667
H(23) H(4) 3.303 ? . 1_666
H(23) H(7) 2.857 ? . 1_666
H(23) H(17) 2.918 ? . 2_667
H(23) H(18) 2.847 ? . 2_667
H(24) N(1) 2.881 ? . 1_556
H(24) C(11) 3.527 ? . 1_556
H(24) C(21) 3.185 ? . 2_667
H(24) C(22) 3.150 ? . 2_667
H(24) H(16) 3.300 ? . 2_667
H(24) H(17) 3.244 ? . 2_667
H(24) H(42) 3.400 ? . 1_556
H(25) N(1) 2.518 ? . 1_556
H(25) C(63) 3.424 ? . 1_556
H(26) C(18) 3.279 ? . 2_767
H(26) C(19) 3.339 ? . 2_767
H(26) C(53) 3.404 ? . 1_556
H(26) H(14) 3.442 ? . 2_767
H(26) H(15) 3.537 ? . 2_767
H(26) H(21) 3.326 ? . 2_767
H(26) H(43) 2.455 ? . 1_556
H(27) Se(1) 3.383 ? . 1_656
H(27) C(15) 3.280 ? . 2_767
H(27) C(16) 2.789 ? . 2_767
H(27) C(17) 2.816 ? . 2_767
H(27) C(18) 3.320 ? . 2_767
H(27) C(53) 3.487 ? . 1_556
H(27) H(12) 3.033 ? . 2_767
H(27) H(13) 3.069 ? . 2_767
H(27) H(21) 3.321 ? . 2_767
H(27) H(43) 2.813 ? . 1_556
H(27) H(44) 3.068 ? . 1_556
H(27) H(53) 3.414 ? . 1_656
H(28) Se(1) 3.326 ? . 1_656
H(28) C(62) 3.211 ? . 1_656
H(28) C(62) 3.002 ? . 2_656
H(28) H(28) 3.596 ? . 2_757
H(28) H(51) 2.336 ? . 2_656
H(28) H(52) 2.733 ? . 1_656
H(28) H(52) 3.080 ? . 2_656
H(28) H(53) 2.865 ? . 1_656
H(28) H(53) 3.159 ? . 2_656
H(29) W(1) 3.414 ? . 2_656
H(29) Se(1) 3.327 ? . 2_656
H(29) S(1) 3.215 ? . 2_656
H(29) S(3) 2.885 ? . 2_656
H(29) C(62) 3.470 ? . 2_656
H(29) H(22) 3.006 ? . 2_767
H(29) H(37) 3.562 ? . 2_656
H(29) H(51) 2.754 ? . 2_656
H(29) H(53) 3.335 ? . 2_656
H(30) S(1) 3.578 ? . 2_656
H(30) C(46) 3.096 ? . 2_656
H(30) H(22) 3.590 ? . 2_767
H(30) H(37) 2.354 ? . 2_656
H(31) S(3) 3.533 ? . .
H(31) C(7) 3.437 ? . .
H(31) C(57) 3.144 ? . 2_656
H(31) C(58) 2.922 ? . 2_656
H(31) H(46) 3.042 ? . 2_656
H(31) H(47) 2.650 ? . 2_656
H(32) S(4) 3.515 ? . .
H(32) C(7) 3.553 ? . .
H(32) C(8) 3.128 ? . .
H(32) C(9) 3.370 ? . .
H(32) H(1) 3.075 ? . 2_556
H(32) H(10) 2.858 ? . .
H(32) H(40) 3.312 ? . 2_656
H(33) C(3) 3.423 ? . 2_556
H(33) C(4) 3.349 ? . 2_556
H(33) C(42) 3.363 ? . 2_666
H(33) H(1) 3.130 ? . 2_556
H(33) H(2) 3.266 ? . 2_556
H(33) H(3) 2.577 ? . 2_556
H(33) H(10) 2.986 ? . .
H(33) H(33) 3.384 ? . 2_666
H(33) H(34) 2.782 ? . 2_666
H(33) H(39) 3.036 ? . 2_656
H(34) N(2) 3.154 ? . 2_666
H(34) C(9) 3.324 ? . 2_666
H(34) C(10) 3.331 ? . 2_666
H(34) C(41) 3.465 ? . 2_666
H(34) C(66) 3.421 ? . 2_666
H(34) H(3) 3.233 ? . 1_665
H(34) H(9) 3.544 ? . 2_666
H(34) H(10) 2.730 ? . 2_666
H(34) H(33) 2.782 ? . 2_666
H(34) H(39) 2.898 ? . 2_656
H(35) N(2) 2.433 ? . 2_666
H(35) C(65) 3.403 ? . 2_666
H(35) H(6) 3.376 ? . 1_665
H(35) H(54) 2.856 ? . 1_655
H(36) S(3) 2.926 ? . .
H(36) C(7) 3.537 ? . .
H(36) C(13) 3.504 ? . .
H(36) H(47) 3.407 ? . 2_656
H(37) S(1) 3.010 ? . .
H(37) S(3) 3.348 ? . .
H(37) C(37) 3.255 ? . 2_656
H(37) H(29) 3.562 ? . 2_656
H(37) H(30) 2.354 ? . 2_656
H(37) H(47) 2.863 ? . 2_656
H(38) C(21) 3.374 ? . 2_656
H(38) C(66) 3.592 ? . 1_545
H(38) H(9) 3.449 ? . 1_545
H(38) H(16) 2.994 ? . 2_656
H(39) C(10) 3.533 ? . 1_545
H(39) C(40) 3.489 ? . 2_656
H(39) C(41) 2.854 ? . 2_656
H(39) C(42) 2.768 ? . 2_656
H(39) C(43) 3.364 ? . 2_656
H(39) C(66) 3.456 ? . 1_545
H(39) H(2) 2.866 ? . 1_655
H(39) H(17) 3.221 ? . 2_656
H(39) H(33) 3.036 ? . 2_656
H(39) H(34) 2.898 ? . 2_656
H(39) H(46) 3.481 ? . 2_656
H(40) C(39) 3.312 ? . 2_656
H(40) C(40) 3.126 ? . 2_656
H(40) C(41) 3.457 ? . 2_656
H(40) H(1) 3.465 ? . 1_655
H(40) H(2) 2.983 ? . 1_655
H(40) H(32) 3.312 ? . 2_656
H(40) H(46) 3.411 ? . 2_656
H(41) C(4) 3.419 ? . 1_665
H(41) C(5) 3.405 ? . 1_665
H(41) C(11) 3.478 ? . .
H(41) C(12) 3.020 ? . .
H(41) C(13) 3.229 ? . .
H(41) H(3) 3.252 ? . 1_665
H(41) H(4) 3.098 ? . 1_665
H(41) H(6) 2.656 ? . 1_665
H(41) H(54) 3.217 ? . 1_655
H(42) C(4) 3.584 ? . 1_665
H(42) C(5) 3.447 ? . 1_665
H(42) C(6) 3.380 ? . 1_665
H(42) C(30) 3.464 ? . 1_554
H(42) H(4) 2.909 ? . 1_665
H(42) H(6) 3.005 ? . 1_665
H(42) H(7) 2.590 ? . 1_665
H(42) H(14) 3.131 ? . 2_766
H(42) H(24) 3.400 ? . 1_554
H(43) C(17) 3.256 ? . 2_766
H(43) C(18) 3.130 ? . 2_766
H(43) C(33) 2.981 ? . 1_554
H(43) C(34) 3.175 ? . 1_554
H(43) H(13) 3.067 ? . 2_766
H(43) H(14) 2.844 ? . 2_766
H(43) H(26) 2.455 ? . 1_554
H(43) H(27) 2.813 ? . 1_554
H(44) Se(1) 2.998 ? . 1_655
H(44) C(24) 3.587 ? . 2_656
H(44) H(13) 3.135 ? . 2_766
H(44) H(18) 3.268 ? . 2_656
H(44) H(19) 3.007 ? . 2_656
H(44) H(27) 3.068 ? . 1_554
H(45) S(2) 3.024 ? . 1_655
H(45) C(23) 3.397 ? . 2_656
H(45) H(18) 2.929 ? . 2_656
H(46) C(39) 3.598 ? . 2_656
H(46) C(44) 3.155 ? . 2_656
H(46) C(45) 3.405 ? . 2_656
H(46) C(46) 3.409 ? . 2_656
H(46) C(47) 3.235 ? . 2_656
H(46) C(48) 3.036 ? . 2_656
H(46) C(49) 2.993 ? . 2_656
H(46) H(31) 3.042 ? . 2_656
H(46) H(39) 3.481 ? . 2_656
H(46) H(40) 3.411 ? . 2_656
H(47) S(1) 3.021 ? . 2_656
H(47) C(1) 3.482 ? . 2_656
H(47) C(39) 3.511 ? . 2_656
H(47) C(45) 3.169 ? . 2_656
H(47) C(46) 2.865 ? . 2_656
H(47) C(47) 3.411 ? . 2_656
H(47) H(8) 3.429 ? . 2_656
H(47) H(31) 2.650 ? . 2_656
H(47) H(36) 3.407 ? . 2_656
H(47) H(37) 2.863 ? . 2_656
H(48) S(1) 3.407 ? . 2_656
H(48) S(2) 2.866 ? . 2_656
H(48) C(1) 2.954 ? . 2_656
H(48) C(2) 2.724 ? . 2_656
H(48) C(3) 3.354 ? . 2_656
H(48) C(60) 3.581 ? . 2_756
H(48) H(1) 2.951 ? . 2_656
H(48) H(5) 3.407 ? . 2_656
H(48) H(49) 2.892 ? . 2_756
H(49) S(2) 3.374 ? . 1_655
H(49) S(4) 3.340 ? . 1_655
H(49) C(59) 3.384 ? . 2_756
H(49) C(60) 3.524 ? . 2_756
H(49) H(1) 3.239 ? . 2_656
H(49) H(48) 2.892 ? . 2_756
H(49) H(49) 3.188 ? . 2_756
H(49) H(55) 2.935 ? . 1_655
H(50) S(2) 2.842 ? . 1_655
H(50) S(4) 3.230 ? . 1_655
H(50) C(64) 3.162 ? . 1_655
H(50) H(54) 3.203 ? . 1_655
H(50) H(55) 2.651 ? . 1_655
H(50) H(56) 3.132 ? . 1_655
H(51) C(35) 2.728 ? . 2_656
H(51) C(36) 2.948 ? . 2_656
H(51) H(19) 3.432 ? . 1_554
H(51) H(28) 2.336 ? . 2_656
H(51) H(29) 2.754 ? . 2_656
H(52) Se(1) 3.049 ? . 2_555
H(52) C(28) 3.596 ? . 2_666
H(52) C(35) 3.358 ? . 1_454
H(52) H(11) 3.427 ? . 2_666
H(52) H(19) 3.404 ? . 1_554
H(52) H(22) 3.525 ? . 2_666
H(52) H(28) 2.733 ? . 1_454
H(52) H(28) 3.080 ? . 2_656
H(53) Se(1) 3.253 ? . .
H(53) C(15) 3.337 ? . 2_666
H(53) C(16) 3.082 ? . 2_666
H(53) C(35) 3.537 ? . 1_454
H(53) H(11) 2.985 ? . 2_666
H(53) H(12) 2.481 ? . 2_666
H(53) H(27) 3.414 ? . 1_454
H(53) H(28) 2.865 ? . 1_454
H(53) H(28) 3.159 ? . 2_656
H(53) H(29) 3.335 ? . 2_656
H(54) N(2) 3.046 ? . 2_566
H(54) C(5) 3.318 ? . 1_565
H(54) C(50) 3.391 ? . 1_455
H(54) C(51) 3.238 ? . 1_455
H(54) C(56) 3.444 ? . 1_455
H(54) C(61) 3.266 ? . 1_455
H(54) C(65) 3.445 ? . 2_566
H(54) H(5) 3.388 ? . 1_565
H(54) H(6) 2.494 ? . 1_565
H(54) H(35) 2.856 ? . 1_455
H(54) H(41) 3.217 ? . 1_455
H(54) H(50) 3.203 ? . 1_455
H(55) S(4) 3.324 ? . .
H(55) C(56) 3.463 ? . 1_455
H(55) C(60) 2.903 ? . 1_455
H(55) C(61) 2.718 ? . 1_455
H(55) H(5) 3.180 ? . 2_556
H(55) H(10) 3.359 ? . .
H(55) H(49) 2.935 ? . 1_455
H(55) H(50) 2.651 ? . 1_455
H(56) S(4) 3.254 ? . .
H(56) C(17) 3.308 ? . 2_666
H(56) C(18) 3.598 ? . 2_666
H(56) C(51) 3.553 ? . 1_455
H(56) C(61) 3.568 ? . 1_455
H(56) H(6) 3.148 ? . 1_565
H(56) H(9) 3.130 ? . .
H(56) H(10) 3.484 ? . .
H(56) H(13) 2.642 ? . 2_666
H(56) H(14) 3.221 ? . 2_666
H(56) H(50) 3.132 ? . 1_455

loop_
_geom_torsion_atom_site_label_1
_geom_torsion_atom_site_label_2
_geom_torsion_atom_site_label_3
_geom_torsion_atom_site_label_4
_geom_torsion
_geom_torsion_publ_flag
_geom_torsion_site_symmetry_1
_geom_torsion_site_symmetry_2
_geom_torsion_site_symmetry_3
_geom_torsion_site_symmetry_4
Se(1) W(1) S(1) C(1) -100.8(2) ? . . . .
Se(1) W(1) S(2) C(2) 103.6(2) ? . . . .
Se(1) W(1) S(3) C(7) 98.8(2) ? . . . .
Se(1) W(1) S(4) C(8) -92.3(2) ? . . . .
S(1) W(1) S(2) C(2) -6.0(2) ? . . . .
S(2) W(1) S(1) C(1) 5.1(2) ? . . . .
S(1) W(1) S(3) C(7) -150.6(2) ? . . . .
S(3) W(1) S(1) C(1) 153.3(2) ? . . . .
S(1) W(1) S(4) C(8) 87.5(2) ? . . . .
S(4) W(1) S(1) C(1) 79.4(2) ? . . . .
S(2) W(1) S(3) C(7) -80.7(2) ? . . . .
S(3) W(1) S(2) C(2) -77.0(2) ? . . . .
S(2) W(1) S(4) C(8) 160.8(2) ? . . . .
S(4) W(1) S(2) C(2) -144.1(2) ? . . . .
S(3) W(1) S(4) C(8) 11.9(2) ? . . . .
S(4) W(1) S(3) C(7) -12.7(2) ? . . . .
W(1) S(1) C(1) C(2) -3.1(6) ? . . . .
W(1) S(1) C(1) C(6) -178.6(4) ? . . . .
W(1) S(2) C(2) C(1) 6.5(6) ? . . . .
W(1) S(2) C(2) C(3) 178.8(4) ? . . . .
W(1) S(3) C(7) C(8) 12.2(7) ? . . . .
W(1) S(3) C(7) C(13) -168.3(5) ? . . . .
W(1) S(4) C(8) C(7) -9.2(7) ? . . . .
W(1) S(4) C(8) C(9) 170.3(5) ? . . . .
C(14) P(1) C(20) C(21) -11.0(7) ? . . . .
C(14) P(1) C(20) C(25) 168.1(6) ? . . . .
C(20) P(1) C(14) C(15) 76.3(5) ? . . . .
C(20) P(1) C(14) C(19) -103.6(5) ? . . . .
C(14) P(1) C(26) C(27) -40.3(7) ? . . . .
C(14) P(1) C(26) C(31) 143.8(6) ? . . . .
C(26) P(1) C(14) C(15) -44.8(5) ? . . . .
C(26) P(1) C(14) C(19) 135.3(5) ? . . . .
C(14) P(1) C(32) C(33) 115.1(5) ? . . . .
C(14) P(1) C(32) C(37) -66.2(5) ? . . . .
C(32) P(1) C(14) C(15) -163.9(4) ? . . . .
C(32) P(1) C(14) C(19) 16.2(5) ? . . . .
C(20) P(1) C(26) C(27) -160.3(6) ? . . . .
C(20) P(1) C(26) C(31) 23.7(8) ? . . . .
C(26) P(1) C(20) C(21) 107.8(6) ? . . . .
C(26) P(1) C(20) C(25) -73.1(6) ? . . . .
C(20) P(1) C(32) C(33) -124.6(4) ? . . . .
C(20) P(1) C(32) C(37) 54.2(5) ? . . . .
C(32) P(1) C(20) C(21) -131.8(6) ? . . . .
C(32) P(1) C(20) C(25) 47.3(6) ? . . . .
C(26) P(1) C(32) C(33) -2.9(5) ? . . . .
C(26) P(1) C(32) C(37) 175.8(4) ? . . . .
C(32) P(1) C(26) C(27) 79.6(6) ? . . . .
C(32) P(1) C(26) C(31) -96.4(7) ? . . . .
C(38) P(2) C(44) C(45) 61.1(6) ? . . . .
C(38) P(2) C(44) C(49) -120.2(6) ? . . . .
C(44) P(2) C(38) C(39) -13.3(7) ? . . . .
C(44) P(2) C(38) C(43) 169.0(5) ? . . . .
C(38) P(2) C(50) C(51) 12.0(5) ? . . . .
C(38) P(2) C(50) C(55) -167.3(5) ? . . . .
C(50) P(2) C(38) C(39) 103.8(6) ? . . . .
C(50) P(2) C(38) C(43) -73.9(6) ? . . . .
C(38) P(2) C(56) C(57) 34.5(6) ? . . . .
C(38) P(2) C(56) C(61) -150.0(6) ? . . . .
C(56) P(2) C(38) C(39) -133.9(6) ? . . . .
C(56) P(2) C(38) C(43) 48.5(6) ? . . . .
C(44) P(2) C(50) C(51) 131.6(5) ? . . . .
C(44) P(2) C(50) C(55) -47.7(6) ? . . . .
C(50) P(2) C(44) C(45) -58.2(7) ? . . . .
C(50) P(2) C(44) C(49) 120.5(6) ? . . . .
C(44) P(2) C(56) C(57) -86.5(6) ? . . . .
C(44) P(2) C(56) C(61) 89.1(7) ? . . . .
C(56) P(2) C(44) C(45) -178.9(5) ? . . . .
C(56) P(2) C(44) C(49) -0.2(6) ? . . . .
C(50) P(2) C(56) C(57) 155.9(5) ? . . . .
C(50) P(2) C(56) C(61) -28.6(7) ? . . . .
C(56) P(2) C(50) C(51) -108.7(5) ? . . . .
C(56) P(2) C(50) C(55) 72.0(5) ? . . . .
S(1) C(1) C(2) S(2) -2.3(7) ? . . . .
S(1) C(1) C(2) C(3) -174.2(4) ? . . . .
S(1) C(1) C(6) C(5) 158.4(5) ? . . . .
C(2) C(1) C(6) C(5) -16.9(10) ? . . . .
C(6) C(1) C(2) S(2) 172.9(5) ? . . . .
C(6) C(1) C(2) C(3) 1.0(10) ? . . . .
S(2) C(2) C(3) C(4) 172.1(5) ? . . . .
C(1) C(2) C(3) C(4) -15.7(9) ? . . . .
C(2) C(3) C(4) C(5) 46.1(9) ? . . . .
C(3) C(4) C(5) C(6) -63.2(9) ? . . . .
C(4) C(5) C(6) C(1) 46.7(8) ? . . . .
S(3) C(7) C(8) S(4) -2.0(9) ? . . . .
S(3) C(7) C(8) C(9) 178.5(6) ? . . . .
S(3) C(7) C(13) C(11) 157.3(8) ? . . . .
S(3) C(7) C(13) C(12) -165.1(8) ? . . . .
C(8) C(7) C(13) C(11) -23.2(13) ? . . . .
C(8) C(7) C(13) C(12) 14.4(12) ? . . . .
C(13) C(7) C(8) S(4) 178.5(6) ? . . . .
C(13) C(7) C(8) C(9) -1.0(12) ? . . . .
S(4) C(8) C(9) C(10) 175.5(9) ? . . . .
S(4) C(8) C(9) C(66) -161.0(12) ? . . . .
C(7) C(8) C(9) C(10) -5.0(13) ? . . . .
C(7) C(8) C(9) C(66) 18.5(16) ? . . . .
C(8) C(9) C(10) C(11) 37(2) ? . . . .
C(8) C(9) C(10) C(12) -8(2) ? . . . .
C(8) C(9) C(10) C(66) 106(3) ? . . . .
C(8) C(9) C(66) C(10) -83(3) ? . . . .
C(8) C(9) C(66) C(11) -12(2) ? . . . .
C(8) C(9) C(66) C(12) -47.6(17) ? . . . .
C(10) C(9) C(66) C(11) 70(3) ? . . . .
C(10) C(9) C(66) C(12) 35(2) ? . . . .
C(66) C(9) C(10) C(11) -69(2) ? . . . .
C(66) C(9) C(10) C(12) -114(3) ? . . . .
C(9) C(10) C(11) C(12) -106(2) ? . . . .
C(9) C(10) C(11) C(13) -57(2) ? . . . .
C(9) C(10) C(11) C(66) 47(2) ? . . . .
C(9) C(10) C(12) C(11) 95(2) ? . . . .
C(9) C(10) C(12) C(13) 28(3) ? . . . .
C(9) C(10) C(12) C(66) 61(3) ? . . . .
C(9) C(10) C(66) C(11) -122.7(17) ? . . . .
C(9) C(10) C(66) C(12) -102(3) ? . . . .
C(11) C(10) C(12) C(13) -67(2) ? . . . .
C(11) C(10) C(12) C(66) -34(4) ? . . . .
C(12) C(10) C(11) C(13) 49.0(18) ? . . . .
C(12) C(10) C(11) C(66) 153(3) ? . . . .
C(11) C(10) C(66) C(9) 122.7(17) ? . . . .
C(11) C(10) C(66) C(12) 21(2) ? . . . .
C(66) C(10) C(11) C(12) -153(3) ? . . . .
C(66) C(10) C(11) C(13) -104(2) ? . . . .
C(12) C(10) C(66) C(9) 102(3) ? . . . .
C(12) C(10) C(66) C(11) -21(2) ? . . . .
C(66) C(10) C(12) C(11) 34(4) ? . . . .
C(66) C(10) C(12) C(13) -33(5) ? . . . .
C(10) C(11) C(12) C(13) 131.3(17) ? . . . .
C(10) C(11) C(12) C(66) 11.6(15) ? . . . .
C(10) C(11) C(13) C(7) 50.1(16) ? . . . .
C(10) C(11) C(13) C(12) -32.6(17) ? . . . .
C(10) C(11) C(66) C(9) -92(3) ? . . . .
C(10) C(11) C(66) C(12) -20(2) ? . . . .
C(12) C(11) C(13) C(7) 82.7(16) ? . . . .
C(13) C(11) C(12) C(10) -131.3(17) ? . . . .
C(13) C(11) C(12) C(66) -119.6(10) ? . . . .
C(12) C(11) C(66) C(9) -72(2) ? . . . .
C(12) C(11) C(66) C(10) 20(2) ? . . . .
C(66) C(11) C(12) C(10) -11.6(15) ? . . . .
C(66) C(11) C(12) C(13) 119.6(10) ? . . . .
C(13) C(11) C(66) C(9) -9(2) ? . . . .
C(13) C(11) C(66) C(10) 84(2) ? . . . .
C(13) C(11) C(66) C(12) 63.4(14) ? . . . .
C(66) C(11) C(13) C(7) 25.4(15) ? . . . .
C(66) C(11) C(13) C(12) -57.3(17) ? . . . .
C(10) C(12) C(13) C(7) -32(2) ? . . . .
C(10) C(12) C(13) C(11) 80(2) ? . . . .
C(10) C(12) C(66) C(9) -89(4) ? . . . .
C(10) C(12) C(66) C(11) 146(4) ? . . . .
C(11) C(12) C(13) C(7) -111.6(15) ? . . . .
C(11) C(12) C(66) C(9) 124.9(16) ? . . . .
C(11) C(12) C(66) C(10) -146(4) ? . . . .
C(13) C(12) C(66) C(9) 63.9(18) ? . . . .
C(13) C(12) C(66) C(10) 153(4) ? . . . .
C(13) C(12) C(66) C(11) -61.0(12) ? . . . .
C(66) C(12) C(13) C(7) -43.8(15) ? . . . .
C(66) C(12) C(13) C(11) 67.9(18) ? . . . .
P(1) C(14) C(15) C(16) -179.3(4) ? . . . .
P(1) C(14) C(19) C(18) 179.3(4) ? . . . .
C(15) C(14) C(19) C(18) -0.6(8) ? . . . .
C(19) C(14) C(15) C(16) 0.6(8) ? . . . .
C(14) C(15) C(16) C(17) -0.3(7) ? . . . .
C(15) C(16) C(17) C(18) 0.1(8) ? . . . .
C(16) C(17) C(18) C(19) -0.0(9) ? . . . .
C(17) C(18) C(19) C(14) 0.3(7) ? . . . .
P(1) C(20) C(21) C(22) 179.3(6) ? . . . .
P(1) C(20) C(25) C(24) -179.5(6) ? . . . .
C(21) C(20) C(25) C(24) -0.3(10) ? . . . .
C(25) C(20) C(21) C(22) 0.2(9) ? . . . .
C(20) C(21) C(22) C(23) 0.5(12) ? . . . .
C(21) C(22) C(23) C(24) -1.0(14) ? . . . .
C(22) C(23) C(24) C(25) 0.8(13) ? . . . .
C(23) C(24) C(25) C(20) -0.2(10) ? . . . .
P(1) C(26) C(27) C(28) -176.7(6) ? . . . .
P(1) C(26) C(31) C(30) 176.8(7) ? . . . .
C(27) C(26) C(31) C(30) 0.9(13) ? . . . .
C(31) C(26) C(27) C(28) -0.7(12) ? . . . .
C(26) C(27) C(28) C(29) 1.1(12) ? . . . .
C(27) C(28) C(29) C(30) -1.7(14) ? . . . .
C(28) C(29) C(30) C(31) 2.0(15) ? . . . .
C(29) C(30) C(31) C(26) -1.6(15) ? . . . .
P(1) C(32) C(33) C(34) 179.4(4) ? . . . .
P(1) C(32) C(37) C(36) 179.1(4) ? . . . .
C(33) C(32) C(37) C(36) -2.2(9) ? . . . .
C(37) C(32) C(33) C(34) 0.7(8) ? . . . .
C(32) C(33) C(34) C(35) 1.1(9) ? . . . .
C(33) C(34) C(35) C(36) -1.4(10) ? . . . .
C(34) C(35) C(36) C(37) -0.2(7) ? . . . .
C(35) C(36) C(37) C(32) 1.9(9) ? . . . .
P(2) C(38) C(39) C(40) -179.3(6) ? . . . .
P(2) C(38) C(43) C(42) 179.9(4) ? . . . .
C(39) C(38) C(43) C(42) 2.1(11) ? . . . .
C(43) C(38) C(39) C(40) -1.7(11) ? . . . .
C(38) C(39) C(40) C(41) 0.4(10) ? . . . .
C(39) C(40) C(41) C(42) 0.5(11) ? . . . .
C(40) C(41) C(42) C(43) -0.0(12) ? . . . .
C(41) C(42) C(43) C(38) -1.3(12) ? . . . .
P(2) C(44) C(45) C(46) -176.2(6) ? . . . .
P(2) C(44) C(49) C(48) 178.6(6) ? . . . .
C(45) C(44) C(49) C(48) -2.7(11) ? . . . .
C(49) C(44) C(45) C(46) 5.1(11) ? . . . .
C(44) C(45) C(46) C(47) -4.3(12) ? . . . .
C(45) C(46) C(47) C(48) 1.1(12) ? . . . .
C(46) C(47) C(48) C(49) 1.3(13) ? . . . .
C(47) C(48) C(49) C(44) -0.5(12) ? . . . .
P(2) C(50) C(51) C(52) -175.2(5) ? . . . .
P(2) C(50) C(55) C(54) 176.0(5) ? . . . .
C(51) C(50) C(55) C(54) -3.3(9) ? . . . .
C(55) C(50) C(51) C(52) 4.1(9) ? . . . .
C(50) C(51) C(52) C(53) -3.1(10) ? . . . .
C(51) C(52) C(53) C(54) 1.4(11) ? . . . .
C(52) C(53) C(54) C(55) -0.5(10) ? . . . .
C(53) C(54) C(55) C(50) 1.4(10) ? . . . .
P(2) C(56) C(57) C(58) 174.7(5) ? . . . .
P(2) C(56) C(61) C(60) -175.6(7) ? . . . .
C(57) C(56) C(61) C(60) -0.1(10) ? . . . .
C(61) C(56) C(57) C(58) -0.8(11) ? . . . .
C(56) C(57) C(58) C(59) -0.4(8) ? . . . .
C(57) C(58) C(59) C(60) 2.4(12) ? . . . .
C(58) C(59) C(60) C(61) -3.4(13) ? . . . .
C(59) C(60) C(61) C(56) 2.2(14) ? . . . .
